data_2230662
loop_
_publ_author_name
'Liu, Xu-Feng'
'Yu, Xiao-Yong'
'Jiang, Shao-Liang'

_publ_section_title
;
 2-Hydrazinyl-4-methyl-1,3-benzothiazole
;
_journal_coeditor_code HB5894
_journal_issue 7
_journal_name_full 'Acta Crystallographica Section E'
_journal_page_first o1641
_journal_paper_doi 10.1107/S1600536811020149
_journal_volume 67
_journal_year 2011
_chemical_formula_iupac 'C8 H9 N3 S'
_chemical_formula_moiety 'C8 H9 N3 S'
_chemical_formula_sum 'C8 H9 N3 S'
_chemical_formula_weight 179.24
_chemical_name_systematic
;
2-Hydrazinyl-4-methyl-1,3-benzothiazole
;
_space_group_IT_number 4
_symmetry_cell_setting monoclinic
_symmetry_space_group_name_Hall 'P 2yb'
_symmetry_space_group_name_H-M 'P 1 21 1'
_atom_sites_solution_hydrogens geom
_atom_sites_solution_primary direct
_atom_sites_solution_secondary difmap
_cell_angle_alpha 90.00
_cell_angle_beta 93.416(13)
_cell_angle_gamma 90.00
_cell_formula_units_Z 2
_cell_length_a 3.893(2)
_cell_length_b 7.312(4)
_cell_length_c 14.137(8)
_cell_measurement_reflns_used 1356
_cell_measurement_temperature 113(2)
_cell_measurement_theta_max 27.9
_cell_measurement_theta_min 2.9
_cell_volume 401.7(4)
_computing_cell_refinement 'CrystalClear (Rigaku/MSC, 2005)'
_computing_data_collection 'CrystalClear (Rigaku/MSC, 2005)'
_computing_data_reduction 'CrystalClear (Rigaku/MSC, 2005)'
_computing_molecular_graphics 'SHELXTL (Sheldrick, 2008)'
_computing_publication_material 'SHELXTL (Sheldrick, 2008)'
_computing_structure_refinement 'SHELXL97 (Sheldrick, 2008)'
_computing_structure_solution 'SHELXS97 (Sheldrick, 2008)'
_diffrn_ambient_temperature 113(2)
_diffrn_detector_area_resol_mean 14.63
_diffrn_measured_fraction_theta_full 0.993
_diffrn_measured_fraction_theta_max 0.993
_diffrn_measurement_device_type 'Rigaku Saturn CCD area-detector'
_diffrn_measurement_method '\w and \f'
_diffrn_radiation_monochromator multilayer
_diffrn_radiation_source 'rotating anode'
_diffrn_radiation_type MoK\a
_diffrn_radiation_wavelength 0.71073
_diffrn_reflns_av_R_equivalents 0.0429
_diffrn_reflns_av_sigmaI/netI 0.0747
_diffrn_reflns_limit_h_max 5
_diffrn_reflns_limit_h_min -5
_diffrn_reflns_limit_k_max 9
_diffrn_reflns_limit_k_min -9
_diffrn_reflns_limit_l_max 18
_diffrn_reflns_limit_l_min -18
_diffrn_reflns_number 4186
_diffrn_reflns_theta_full 27.89
_diffrn_reflns_theta_max 27.89
_diffrn_reflns_theta_min 1.44
_diffrn_standards_decay_% 0
_diffrn_standards_interval_count 0
_diffrn_standards_interval_time 0
_diffrn_standards_number 0
_exptl_absorpt_coefficient_mu 0.343
_exptl_absorpt_correction_T_max 0.967
_exptl_absorpt_correction_T_min 0.910
_exptl_absorpt_correction_type multi-scan
_exptl_absorpt_process_details '(CrystalClear; Rigaku/MSC, 2005)'
_exptl_crystal_colour Colorless
_exptl_crystal_density_diffrn 1.482
_exptl_crystal_density_method 'not measured'
_exptl_crystal_description Prism
_exptl_crystal_F_000 188
_exptl_crystal_size_max 0.28
_exptl_crystal_size_mid 0.18
_exptl_crystal_size_min 0.10
_refine_diff_density_max 0.276
_refine_diff_density_min -0.197
_refine_ls_abs_structure_details 'Flack (1983), 836 Friedel pairs'
_refine_ls_abs_structure_Flack -0.09(6)
_refine_ls_extinction_method none
_refine_ls_goodness_of_fit_ref 1.018
_refine_ls_hydrogen_treatment mixed
_refine_ls_matrix_type full
_refine_ls_number_parameters 122
_refine_ls_number_reflns 1864
_refine_ls_number_restraints 5
_refine_ls_restrained_S_all 1.018
_refine_ls_R_factor_all 0.0321
_refine_ls_R_factor_gt 0.0281
_refine_ls_shift/su_max 0.000
_refine_ls_shift/su_mean 0.000
_refine_ls_structure_factor_coef Fsqd
_refine_ls_weighting_details 'calc w=1/[\s^2^(Fo^2^)+(0.0060P)^2^] where P=(Fo^2^+2Fc^2^)/3'
_refine_ls_weighting_scheme calc
_refine_ls_wR_factor_gt 0.0563
_refine_ls_wR_factor_ref 0.0568
_reflns_number_gt 1614
_reflns_number_total 1864
_reflns_threshold_expression I>2\s(I)
_cod_data_source_file hb5894.cif
_cod_data_source_block I
_cod_original_sg_symbol_H-M 'P 21'
_cod_database_code 2230662
_cod_database_fobs_code 2230662

loop_
_symmetry_equiv_pos_as_xyz
'x, y, z'
'-x, y+1/2, -z'

loop_
_atom_site_type_symbol
_atom_site_label
_atom_site_fract_x
_atom_site_fract_y
_atom_site_fract_z
_atom_site_U_iso_or_equiv
_atom_site_adp_type
_atom_site_calc_flag
_atom_site_refinement_flags
_atom_site_occupancy
_atom_site_symmetry_multiplicity
_atom_site_disorder_assembly
_atom_site_disorder_group
S S1 0.74281(13) 0.41481(6) 0.33097(3) 0.01462(12) Uani d . 1 1 . .
C C5 0.2809(5) 0.8047(3) 0.18122(14) 0.0144(5) Uani d . 1 1 . .
N N3 0.9465(5) 0.4807(2) 0.52579(12) 0.0163(4) Uani d D 1 1 . .
C C2 0.5274(5) 0.4513(3) 0.13713(13) 0.0163(5) Uani d . 1 1 . .
H H2A 0.6107 0.3333 0.1221 0.020 Uiso calc R 1 1 . .
N N1 0.4899(4) 0.7443(2) 0.34709(11) 0.0136(4) Uani d . 1 1 . .
C C4 0.2524(5) 0.7352(3) 0.08962(14) 0.0158(5) Uani d . 1 1 . .
H H4 0.1480 0.8083 0.0403 0.019 Uiso calc R 1 1 . .
C C6 0.4388(5) 0.6942(3) 0.25178(13) 0.0127(4) Uani d . 1 1 . .
C C7 0.6412(5) 0.6127(3) 0.39382(13) 0.0130(4) Uani d . 1 1 . .
N N2 0.7110(4) 0.6159(2) 0.49033(12) 0.0150(4) Uani d D 1 1 . .
C C3 0.3711(5) 0.5633(3) 0.06809(13) 0.0185(5) Uani d . 1 1 . .
H H3 0.3451 0.5208 0.0046 0.022 Uiso calc R 1 1 . .
C C1 0.5572(5) 0.5186(3) 0.22906(13) 0.0124(4) Uani d . 1 1 . .
C C8 0.1482(5) 0.9932(3) 0.20484(14) 0.0182(5) Uani d . 1 1 . .
H H8A 0.3296 1.0618 0.2404 0.027 Uiso calc R 1 1 . .
H H8B -0.0518 0.9812 0.2433 0.027 Uiso calc R 1 1 . .
H H8C 0.0810 1.0585 0.1461 0.027 Uiso calc R 1 1 . .
H H2 0.761(6) 0.7236(19) 0.5172(16) 0.060(10) Uiso d D 1 1 . .
H H3A 0.861(4) 0.423(3) 0.5774(10) 0.043(7) Uiso d D 1 1 . .
H H3B 1.153(3) 0.531(3) 0.5428(12) 0.038(8) Uiso d D 1 1 . .

loop_
_atom_site_aniso_label
_atom_site_aniso_U_11
_atom_site_aniso_U_22
_atom_site_aniso_U_33
_atom_site_aniso_U_12
_atom_site_aniso_U_13
_atom_site_aniso_U_23
S1 0.0167(3) 0.0120(2) 0.0151(2) 0.0012(3) 0.00115(18) 0.0003(2)
C5 0.0078(11) 0.0166(11) 0.0191(11) -0.0007(10) 0.0026(9) 0.0030(9)
N3 0.0141(11) 0.0180(10) 0.0163(9) 0.0006(8) -0.0015(7) 0.0049(8)
C2 0.0142(11) 0.0169(14) 0.0180(10) -0.0005(9) 0.0029(8) -0.0029(9)
N1 0.0139(10) 0.0126(9) 0.0142(9) 0.0000(7) 0.0007(7) 0.0017(7)
C4 0.0124(12) 0.0188(11) 0.0163(11) -0.0008(9) 0.0004(8) 0.0044(9)
C6 0.0091(10) 0.0132(10) 0.0160(10) -0.0037(9) 0.0032(8) 0.0004(9)
C7 0.0125(11) 0.0137(10) 0.0133(10) -0.0043(9) 0.0033(9) -0.0010(9)
N2 0.0186(11) 0.0117(9) 0.0145(9) 0.0011(8) -0.0009(7) 0.0004(8)
C3 0.0189(13) 0.0231(12) 0.0133(10) -0.0065(9) 0.0009(9) -0.0015(10)
C1 0.0113(11) 0.0129(11) 0.0129(10) 0.0004(9) 0.0005(8) 0.0027(8)
C8 0.0167(13) 0.0162(10) 0.0215(11) 0.0010(10) -0.0008(9) 0.0034(9)

loop_
_atom_type_symbol
_atom_type_description
_atom_type_scat_dispersion_real
_atom_type_scat_dispersion_imag
_atom_type_scat_source
C C 0.0033 0.0016 'International Tables Vol C Tables 4.2.6.8 and 6.1.1.4'
H H 0.0000 0.0000 'International Tables Vol C Tables 4.2.6.8 and 6.1.1.4'
N N 0.0061 0.0033 'International Tables Vol C Tables 4.2.6.8 and 6.1.1.4'
S S 0.1246 0.1234 'International Tables Vol C Tables 4.2.6.8 and 6.1.1.4'

loop_
_geom_angle_atom_site_label_1
_geom_angle_atom_site_label_2
_geom_angle_atom_site_label_3
_geom_angle_site_symmetry_1
_geom_angle_site_symmetry_3
_geom_angle
_geom_angle_publ_flag
C1 S1 C7 . . 87.97(10) n
C4 C5 C6 . . 117.47(18) n
C4 C5 C8 . . 121.90(18) n
C6 C5 C8 . . 120.64(17) ?
N2 N3 H3A . . 110.0(13) ?
N2 N3 H3B . . 110.7(14) ?
H3A N3 H3B . . 109.6(12) ?
C3 C2 C1 . . 117.26(17) n
C3 C2 H2A . . 121.4 ?
C1 C2 H2A . . 121.4 ?
C7 N1 C6 . . 109.43(16) n
C3 C4 C5 . . 121.98(19) ?
C3 C4 H4 . . 119.0 ?
C5 C4 H4 . . 119.0 ?
C5 C6 N1 . . 124.57(18) n
C5 C6 C1 . . 120.04(17) ?
N1 C6 C1 . . 115.39(17) n
N1 C7 N2 . . 123.57(18) n
N1 C7 S1 . . 117.74(15) ?
N2 C7 S1 . . 118.61(15) ?
C7 N2 N3 . . 115.08(15) ?
C7 N2 H2 . . 117.6(16) ?
N3 N2 H2 . . 110.2(17) ?
C4 C3 C2 . . 121.44(19) ?
C4 C3 H3 . . 119.3 ?
C2 C3 H3 . . 119.3 ?
C2 C1 C6 . . 121.80(18) ?
C2 C1 S1 . . 128.72(15) ?
C6 C1 S1 . . 109.47(14) ?
C5 C8 H8A . . 109.5 ?
C5 C8 H8B . . 109.5 ?
H8A C8 H8B . . 109.5 ?
C5 C8 H8C . . 109.5 ?
H8A C8 H8C . . 109.5 ?
H8B C8 H8C . . 109.5 ?

loop_
_geom_bond_atom_site_label_1
_geom_bond_atom_site_label_2
_geom_bond_site_symmetry_2
_geom_bond_distance
_geom_bond_publ_flag
S1 C1 . 1.746(2) n
S1 C7 . 1.756(2) n
C5 C4 . 1.389(3) ?
C5 C6 . 1.397(3) ?
C5 C8 . 1.516(3) ?
N3 N2 . 1.420(2) n
N3 H3A . 0.923(9) ?
N3 H3B . 0.903(9) ?
C2 C3 . 1.387(3) ?
C2 C1 . 1.388(2) ?
C2 H2A . 0.9500 ?
N1 C7 . 1.289(2) n
N1 C6 . 1.399(2) n
C4 C3 . 1.379(3) ?
C4 H4 . 0.9500 ?
C6 C1 . 1.407(2) ?
C7 N2 . 1.375(3) n
N2 H2 . 0.891(9) ?
C3 H3 . 0.9500 ?
C8 H8A . 0.9800 ?
C8 H8B . 0.9800 ?
C8 H8C . 0.9800 ?

loop_
_geom_hbond_atom_site_label_D
_geom_hbond_atom_site_label_H
_geom_hbond_atom_site_label_A
_geom_hbond_site_symmetry_A
_geom_hbond_distance_DH
_geom_hbond_distance_HA
_geom_hbond_distance_DA
_geom_hbond_angle_DHA
N2 H2 N3 2_756 0.891(9) 2.298(18) 2.996(3) 135(2)
N3 H3A N1 2_646 0.923(9) 2.209(10) 3.077(3) 156.3(16)

loop_
_geom_torsion_atom_site_label_1
_geom_torsion_atom_site_label_2
_geom_torsion_atom_site_label_3
_geom_torsion_atom_site_label_4
_geom_torsion_site_symmetry_1
_geom_torsion_site_symmetry_2
_geom_torsion_site_symmetry_3
_geom_torsion_site_symmetry_4
_geom_torsion
_geom_torsion_publ_flag
C6 C5 C4 C3 . . . . 0.6(3) ?
C8 C5 C4 C3 . . . . -179.61(17) ?
C4 C5 C6 N1 . . . . 179.46(18) ?
C8 C5 C6 N1 . . . . -0.3(3) ?
C4 C5 C6 C1 . . . . -0.9(3) ?
C8 C5 C6 C1 . . . . 179.27(16) ?
C7 N1 C6 C5 . . . . 179.87(19) ?
C7 N1 C6 C1 . . . . 0.3(2) ?
C6 N1 C7 N2 . . . . -176.41(18) ?
C6 N1 C7 S1 . . . . 0.3(2) ?
C1 S1 C7 N1 . . . . -0.54(17) ?
C1 S1 C7 N2 . . . . 176.31(16) ?
N1 C7 N2 N3 . . . . -165.94(18) ?
S1 C7 N2 N3 . . . . 17.4(2) ?
C5 C4 C3 C2 . . . . -0.4(3) ?
C1 C2 C3 C4 . . . . 0.5(3) ?
C3 C2 C1 C6 . . . . -0.9(3) ?
C3 C2 C1 S1 . . . . -179.19(14) ?
C5 C6 C1 C2 . . . . 1.1(3) ?
N1 C6 C1 C2 . . . . -179.26(17) ?
C5 C6 C1 S1 . . . . 179.73(15) ?
N1 C6 C1 S1 . . . . -0.6(2) ?
C7 S1 C1 C2 . . . . 179.11(18) ?
C7 S1 C1 C6 . . . . 0.61(14) ?

loop_
_cod_related_entry_id
_cod_related_entry_database
_cod_related_entry_code
1 ChemSpider 79748
